data_1562657
loop_
_publ_author_name
'Liu, Xing'
'Zhou, Jian'
'An, Litao'
'Chen, Rong'
'Hu, Feilong'
'Tang, Qiuling'

_publ_section_title
;
 Hydrothermal syntheses, crystal structures and characterization of new
 vanadoborates: The novel decorated cage cluster [V6B22O44(OH)10]
;
_journal_name_full 'Journal of Solid State Chemistry'
_journal_page_first 79
_journal_page_last 84
_journal_paper_doi 10.1016/j.jssc.2013.02.021
_journal_volume 201
_journal_year 2013
_chemical_formula_moiety 'B22 H10 O54 V6, 2(C8 H27 N5), 4(H2 O)'
_chemical_formula_sum 'C16 H72 B22 N10 O58 V6'
_chemical_formula_weight 1876.25
_space_group_IT_number 15
_space_group_name_Hall '-C 2yc'
_space_group_name_H-M_alt 'C 1 2/c 1'
_symmetry_cell_setting monoclinic
_symmetry_space_group_name_H-M 'C 1 2/c 1'
_atom_sites_solution_hydrogens geom
_atom_sites_solution_primary direct
_atom_sites_solution_secondary difmap
_audit_creation_method SHELXL-97
_cell_angle_alpha 90.00
_cell_angle_beta 118.511(5)
_cell_angle_gamma 90.00
_cell_formula_units_Z 4
_cell_length_a 23.943(5)
_cell_length_b 12.552(2)
_cell_length_c 23.198(5)
_cell_measurement_temperature 223(2)
_cell_volume 6126(2)
_computing_structure_refinement 'SHELXL-97 (Sheldrick, 1997)'
_computing_structure_solution 'SHELXS-97 (Sheldrick, 1990)'
_diffrn_ambient_temperature 223(2)
_diffrn_detector_area_resol_mean 7.31
_diffrn_measured_fraction_theta_full 0.993
_diffrn_measured_fraction_theta_max 0.993
_diffrn_measurement_device_type 'Rigaku Mercury'
_diffrn_measurement_method \w
_diffrn_radiation_monochromator graphite
_diffrn_radiation_source 'fine-focus sealed tube'
_diffrn_radiation_type MoK\a
_diffrn_radiation_wavelength 0.71075
_diffrn_reflns_av_R_equivalents 0.0472
_diffrn_reflns_av_sigmaI/netI 0.0582
_diffrn_reflns_limit_h_max 26
_diffrn_reflns_limit_h_min -28
_diffrn_reflns_limit_k_max 14
_diffrn_reflns_limit_k_min -13
_diffrn_reflns_limit_l_max 27
_diffrn_reflns_limit_l_min -25
_diffrn_reflns_number 14468
_diffrn_reflns_theta_full 25.10
_diffrn_reflns_theta_max 25.10
_diffrn_reflns_theta_min 3.05
_exptl_absorpt_coefficient_mu 1.022
_exptl_absorpt_correction_T_max 0.8872
_exptl_absorpt_correction_T_min 0.8295
_exptl_absorpt_correction_type multi-scan
_exptl_absorpt_process_details 'Jacobson, R. (1998) Private communication'
_exptl_crystal_colour green
_exptl_crystal_density_diffrn 2.029
_exptl_crystal_density_method 'not measured'
_exptl_crystal_description block
_exptl_crystal_F_000 3779
_exptl_crystal_size_max 0.19
_exptl_crystal_size_mid 0.16
_exptl_crystal_size_min 0.12
_refine_diff_density_max 1.688
_refine_diff_density_min -1.949
_refine_diff_density_rms 0.150
_refine_ls_extinction_method none
_refine_ls_goodness_of_fit_ref 1.030
_refine_ls_hydrogen_treatment constr
_refine_ls_matrix_type full
_refine_ls_number_parameters 511
_refine_ls_number_reflns 5421
_refine_ls_number_restraints 0
_refine_ls_restrained_S_all 1.030
_refine_ls_R_factor_all 0.0908
_refine_ls_R_factor_gt 0.0805
_refine_ls_shift/su_max 0.001
_refine_ls_shift/su_mean 0.000
_refine_ls_structure_factor_coef Fsqd
_refine_ls_weighting_details 'calc w=1/[\s^2^(Fo^2^)+(0.0917P)^2^+117.5961P] where P=(Fo^2^+2Fc^2^)/3'
_refine_ls_weighting_scheme calc
_refine_ls_wR_factor_gt 0.1977
_refine_ls_wR_factor_ref 0.2066
_reflns_number_gt 4739
_reflns_number_total 5421
_reflns_threshold_expression >2sigma(I)
_cod_data_source_file JSSC-2013-201-79.CIF
_cod_data_source_block 3
_cod_original_sg_symbol_H-M 'C 2/c'
_cod_original_formula_sum 'C16 H72 B22 N10 O58 V6 '
_cod_database_code 1562657

loop_
_symmetry_equiv_pos_as_xyz
'x, y, z'
'-x, y, -z+1/2'
'x+1/2, y+1/2, z'
'-x+1/2, y+1/2, -z+1/2'
'-x, -y, -z'
'x, -y, z-1/2'
'-x+1/2, -y+1/2, -z'
'x+1/2, -y+1/2, z-1/2'

loop_
_atom_site_label
_atom_site_type_symbol
_atom_site_fract_x
_atom_site_fract_y
_atom_site_fract_z
_atom_site_U_iso_or_equiv
_atom_site_adp_type
_atom_site_occupancy
_atom_site_symmetry_multiplicity
_atom_site_calc_flag
_atom_site_refinement_flags
_atom_site_disorder_assembly
_atom_site_disorder_group
V3 V 0.22013(5) 0.52586(8) 0.52801(5) 0.0157(3) Uani 1 1 d . . .
V2 V 0.11361(5) 0.66387(9) 0.42901(5) 0.0158(3) Uani 1 1 d . . .
V1 V 0.14401(5) 0.88986(8) 0.40194(5) 0.0163(3) Uani 1 1 d . . .
O1 O 0.1540(2) 0.6229(3) 0.5214(2) 0.0172(9) Uani 1 1 d . . .
O2 O 0.1727(2) 0.5528(3) 0.4342(2) 0.0164(9) Uani 1 1 d . . .
O3 O 0.3875(2) 0.6867(3) 0.5450(2) 0.0170(9) Uani 1 1 d . . .
O4 O 0.1323(2) 0.7442(3) 0.3681(2) 0.0186(9) Uani 1 1 d . . .
O6 O 0.2981(2) 0.5271(4) 0.5221(2) 0.0176(9) Uani 1 1 d . . .
O7 O 0.2046(2) 0.4068(4) 0.5433(2) 0.0251(11) Uani 1 1 d . . .
O8 O 0.0884(2) 0.9644(4) 0.3510(2) 0.0245(10) Uani 1 1 d . . .
O9 O 0.0428(2) 0.6146(4) 0.3895(2) 0.0243(11) Uani 1 1 d . . .
O10 O 0.2827(2) 0.6054(4) 0.3210(2) 0.0214(10) Uani 1 1 d . . .
O11 O 0.3933(3) 0.6533(5) 0.3468(3) 0.0500(16) Uani 1 1 d . . .
H11A H 0.3951 0.6806 0.3802 0.075 Uiso 1 1 calc R . .
O12 O 0.3352(3) 0.5408(5) 0.2627(3) 0.0527(17) Uani 1 1 d . . .
H12A H 0.3019 0.5054 0.2459 0.079 Uiso 1 1 calc R . .
O13 O 0.4611(2) 0.3819(4) 0.5079(2) 0.0262(11) Uani 1 1 d . . .
H13A H 0.4917 0.4076 0.5050 0.039 Uiso 1 1 calc R . .
O14 O 0.1057(2) 0.6427(4) 0.2711(2) 0.0204(10) Uani 1 1 d . . .
O15 O 0.3212(2) 0.6040(3) 0.4396(2) 0.0160(9) Uani 1 1 d . . .
O16 O 0.3577(2) 0.4270(3) 0.4822(2) 0.0186(9) Uani 1 1 d . . .
O17 O 0.4328(2) 0.5656(4) 0.4967(2) 0.0202(10) Uani 1 1 d . . .
O18 O 0.0500(2) 0.4824(4) 0.2247(2) 0.0275(11) Uani 1 1 d . . .
H18A H 0.0278 0.5263 0.1962 0.041 Uiso 1 1 calc R . .
O19 O 0.2477(2) 0.4572(3) 0.4122(2) 0.0174(9) Uani 1 1 d . . .
O20 O 0.1411(2) 0.4762(3) 0.3273(2) 0.0189(10) Uani 1 1 d . . .
O21 O 0.2113(2) 0.6296(3) 0.3639(2) 0.0165(9) Uani 1 1 d . . .
O22 O 0.3978(2) 0.7376(3) 0.4505(2) 0.0181(9) Uani 1 1 d . . .
O23 O 0.3639(2) 0.8969(3) 0.3854(2) 0.0184(10) Uani 1 1 d . . .
O24 O 0.2861(2) 0.7680(3) 0.3811(2) 0.0173(9) Uani 1 1 d . . .
O25 O 0.2204(2) 0.9050(3) 0.3903(2) 0.0178(9) Uani 1 1 d . . .
O26 O 0.1770(2) 0.7877(3) 0.2975(2) 0.0182(9) Uani 1 1 d . . .
O27 O 0.2540(2) 0.9156(4) 0.3074(2) 0.0227(10) Uani 1 1 d . . .
O28 O 0.3309(2) 1.0176(4) 0.2969(2) 0.0270(11) Uani 1 1 d . . .
H28A H 0.2976 1.0385 0.2651 0.041 Uiso 1 1 calc R . .
B1 B 0.3369(5) 0.6022(8) 0.3127(5) 0.039(2) Uani 1 1 d . . .
B2 B 0.4161(4) 0.4608(6) 0.4954(4) 0.0202(16) Uani 1 1 d . . .
B3 B 0.1007(4) 0.5340(6) 0.2751(4) 0.0197(16) Uani 1 1 d . . .
B4 B 0.3167(4) 0.9417(6) 0.3308(4) 0.0220(16) Uani 1 1 d . . .
B5 B 0.3516(3) 0.8210(6) 0.4265(4) 0.0187(15) Uani 1 1 d . . .
B6 B 0.2322(3) 0.8447(6) 0.3436(4) 0.0179(15) Uani 1 1 d . . .
B7 B 0.1556(3) 0.7035(6) 0.3244(3) 0.0165(14) Uani 1 1 d . . .
B8 B 0.1929(3) 0.5249(6) 0.3852(4) 0.0176(15) Uani 1 1 d . . .
B9 B 0.3053(3) 0.5004(6) 0.4645(3) 0.0177(15) Uani 1 1 d . . .
B10 B 0.3867(3) 0.6520(6) 0.4845(4) 0.0188(15) Uani 1 1 d . . .
B11 B 0.2764(3) 0.6502(6) 0.3752(4) 0.0184(15) Uani 1 1 d . . .
C1 C 0.4543(5) 0.4048(8) 0.3553(5) 0.050(2) Uani 1 1 d . . .
H1D H 0.4267 0.4496 0.3656 0.060 Uiso 1 1 calc R . .
H1E H 0.4985 0.4215 0.3869 0.060 Uiso 1 1 calc R . .
C2 C 0.4412(5) 0.2883(8) 0.3624(5) 0.050(2) Uani 1 1 d . . .
H2C H 0.4638 0.2451 0.3449 0.060 Uiso 1 1 calc R . .
H2D H 0.4601 0.2724 0.4093 0.060 Uiso 1 1 calc R . .
C3 C 0.3363(5) 0.2905(8) 0.3633(5) 0.050(2) Uani 1 1 d . . .
H3C H 0.3363 0.3686 0.3637 0.060 Uiso 1 1 calc R . .
H3D H 0.3567 0.2655 0.4088 0.060 Uiso 1 1 calc R . .
C4 C 0.2685(5) 0.2495(8) 0.3270(5) 0.051(2) Uani 1 1 d . . .
H4C H 0.2440 0.2912 0.2870 0.061 Uiso 1 1 calc R . .
H4D H 0.2683 0.1748 0.3146 0.061 Uiso 1 1 calc R . .
C5 C 0.1703(5) 0.2288(8) 0.3382(5) 0.054(2) Uani 1 1 d . . .
H5D H 0.1650 0.1565 0.3205 0.064 Uiso 1 1 calc R . .
H5E H 0.1458 0.2778 0.3019 0.064 Uiso 1 1 calc R . .
C6 C 0.1464(5) 0.2341(9) 0.3880(5) 0.055(2) Uani 1 1 d . . .
H6A H 0.1679 0.2890 0.4214 0.066 Uiso 1 1 calc R . .
H6B H 0.1487 0.1652 0.4089 0.066 Uiso 1 1 calc R . .
C7 C 0.0327(5) 0.2642(9) 0.3625(5) 0.056(3) Uani 1 1 d . . .
H7A H 0.0324 0.1924 0.3789 0.067 Uiso 1 1 calc R . .
H7B H -0.0106 0.2815 0.3288 0.067 Uiso 1 1 calc R . .
C8 C 0.0542(5) 0.3429(9) 0.4176(5) 0.056(3) Uani 1 1 d . . .
H8A H 0.0974 0.3269 0.4522 0.067 Uiso 1 1 calc R . .
H8B H 0.0530 0.4158 0.4020 0.067 Uiso 1 1 calc R . .
N1 N 0.4430(4) 0.4301(7) 0.2879(4) 0.055(2) Uani 1 1 d . . .
H1A H 0.4512 0.4995 0.2855 0.082 Uiso 1 1 calc R . .
H1B H 0.4023 0.4160 0.2588 0.082 Uiso 0.50 1 calc PR . .
H1C H 0.4689 0.3900 0.2785 0.082 Uiso 1 1 calc R . .
N2 N 0.3725(4) 0.2510(7) 0.3298(4) 0.0500(19) Uani 1 1 d . . .
H2A H 0.3526 0.2738 0.2874 0.060 Uiso 1 1 calc R . .
H2B H 0.3717 0.1785 0.3293 0.060 Uiso 1 1 calc R . .
N3 N 0.2391(4) 0.2592(7) 0.3714(4) 0.051(2) Uani 1 1 d . . .
H3A H 0.2607 0.2167 0.4071 0.062 Uiso 1 1 calc R . .
H3B H 0.2431 0.3277 0.3858 0.062 Uiso 1 1 calc R . .
N4 N 0.0742(5) 0.2670(8) 0.3350(7) 0.101(4) Uani 1 1 d . . .
H4A H 0.0742 0.3338 0.3198 0.121 Uiso 1 1 calc R . .
H4B H 0.0596 0.2214 0.3003 0.121 Uiso 1 1 calc R . .
N5 N 0.0076(5) 0.3279(8) 0.4410(6) 0.083(3) Uani 1 1 d . . .
H5A H 0.0166 0.3724 0.4747 0.125 Uiso 1 1 calc R . .
H5B H 0.0093 0.2601 0.4544 0.125 Uiso 1 1 calc R . .
H5C H -0.0316 0.3419 0.4082 0.125 Uiso 0.50 1 calc PR . .
O1W O 0.5000 0.2709(7) 0.2500 0.046(2) Uani 1 2 d S . .
O2W O 0.4489(4) 1.0759(7) 0.4342(4) 0.075(2) Uani 1 1 d . . .
O4W O 0.0000 0.1018(15) 0.2500 0.050(4) Uani 0.50 2 d SP . .
O3W O 0.5000 0.4614(15) 0.2500 0.050(4) Uani 0.50 2 d SP . .

loop_
_atom_site_aniso_label
_atom_site_aniso_U_11
_atom_site_aniso_U_22
_atom_site_aniso_U_33
_atom_site_aniso_U_23
_atom_site_aniso_U_13
_atom_site_aniso_U_12
V3 0.0154(6) 0.0156(6) 0.0168(5) 0.0000(4) 0.0083(4) -0.0017(4)
V2 0.0129(5) 0.0180(6) 0.0162(5) -0.0011(4) 0.0066(4) -0.0009(4)
V1 0.0147(6) 0.0168(6) 0.0171(6) -0.0004(4) 0.0074(4) -0.0005(4)
O1 0.017(2) 0.018(2) 0.020(2) -0.0009(19) 0.0109(19) -0.0004(18)
O2 0.015(2) 0.016(2) 0.019(2) -0.0022(18) 0.0094(18) 0.0009(17)
O3 0.017(2) 0.020(2) 0.016(2) 0.0027(18) 0.0095(18) 0.0004(18)
O4 0.022(2) 0.018(2) 0.018(2) -0.0014(19) 0.0124(19) -0.0001(19)
O6 0.014(2) 0.024(2) 0.016(2) -0.0043(19) 0.0079(18) -0.0018(18)
O7 0.024(3) 0.021(2) 0.028(3) 0.002(2) 0.011(2) -0.004(2)
O8 0.020(2) 0.027(3) 0.022(2) 0.003(2) 0.006(2) 0.001(2)
O9 0.017(2) 0.025(3) 0.028(3) -0.002(2) 0.008(2) -0.0039(19)
O10 0.026(2) 0.023(2) 0.019(2) -0.0036(19) 0.014(2) -0.001(2)
O11 0.033(3) 0.065(4) 0.056(4) -0.017(3) 0.024(3) -0.015(3)
O12 0.053(4) 0.057(4) 0.057(4) -0.016(3) 0.033(3) -0.005(3)
O13 0.017(2) 0.020(2) 0.040(3) 0.004(2) 0.013(2) 0.0047(19)
O14 0.017(2) 0.022(2) 0.017(2) -0.0027(19) 0.0044(19) -0.0034(19)
O15 0.013(2) 0.018(2) 0.015(2) -0.0006(18) 0.0060(18) -0.0011(18)
O16 0.017(2) 0.016(2) 0.023(2) 0.0026(19) 0.0097(19) 0.0052(18)
O17 0.016(2) 0.018(2) 0.026(2) -0.0022(19) 0.0093(19) 0.0022(18)
O18 0.024(3) 0.028(3) 0.026(3) -0.008(2) 0.008(2) -0.008(2)
O19 0.016(2) 0.021(2) 0.016(2) -0.0004(18) 0.0077(18) 0.0000(18)
O20 0.018(2) 0.018(2) 0.017(2) -0.0034(19) 0.0057(19) -0.0044(19)
O21 0.017(2) 0.017(2) 0.015(2) 0.0020(18) 0.0074(18) 0.0002(18)
O22 0.018(2) 0.019(2) 0.022(2) 0.0027(19) 0.0136(19) 0.0008(18)
O23 0.021(2) 0.018(2) 0.021(2) -0.0035(19) 0.014(2) -0.0048(18)
O24 0.018(2) 0.017(2) 0.020(2) 0.0021(18) 0.0110(19) 0.0002(18)
O25 0.014(2) 0.022(2) 0.016(2) -0.0027(19) 0.0057(18) -0.0001(18)
O26 0.019(2) 0.019(2) 0.018(2) 0.0015(19) 0.0095(19) -0.0022(19)
O27 0.027(3) 0.025(2) 0.019(2) 0.002(2) 0.013(2) -0.005(2)
O28 0.029(3) 0.027(3) 0.028(3) 0.005(2) 0.017(2) -0.003(2)
B1 0.040(5) 0.039(5) 0.034(5) -0.002(4) 0.015(4) -0.002(4)
B2 0.021(4) 0.023(4) 0.020(4) 0.002(3) 0.012(3) 0.003(3)
B3 0.020(4) 0.023(4) 0.021(4) -0.005(3) 0.013(3) -0.005(3)
B4 0.033(4) 0.018(4) 0.026(4) -0.006(3) 0.023(4) -0.003(3)
B5 0.017(4) 0.018(4) 0.023(4) -0.004(3) 0.012(3) -0.004(3)
B6 0.016(3) 0.021(4) 0.018(4) 0.000(3) 0.009(3) -0.003(3)
B7 0.013(3) 0.020(4) 0.015(3) -0.003(3) 0.005(3) -0.002(3)
B8 0.018(4) 0.017(4) 0.017(3) -0.002(3) 0.008(3) 0.000(3)
B9 0.018(4) 0.019(4) 0.018(3) -0.002(3) 0.010(3) 0.000(3)
B10 0.013(3) 0.018(4) 0.025(4) 0.003(3) 0.009(3) -0.001(3)
B11 0.018(4) 0.018(4) 0.020(4) -0.006(3) 0.010(3) -0.001(3)
C1 0.054(6) 0.055(6) 0.046(5) -0.007(5) 0.027(5) -0.002(5)
C2 0.054(6) 0.055(6) 0.046(5) -0.007(5) 0.027(5) -0.002(5)
C3 0.054(6) 0.055(6) 0.046(5) -0.008(5) 0.027(5) -0.002(5)
C4 0.054(6) 0.055(6) 0.047(5) -0.007(5) 0.027(5) -0.002(5)
C5 0.055(6) 0.056(6) 0.050(5) -0.007(5) 0.025(5) -0.002(5)
C6 0.056(6) 0.057(6) 0.051(6) -0.008(5) 0.025(5) -0.003(5)
C7 0.056(6) 0.058(6) 0.052(6) -0.007(5) 0.025(5) -0.003(5)
C8 0.057(6) 0.057(6) 0.052(6) -0.007(5) 0.025(5) -0.003(5)
N1 0.056(5) 0.068(6) 0.044(4) 0.000(4) 0.027(4) -0.004(4)
N2 0.054(5) 0.055(5) 0.046(4) -0.008(4) 0.027(4) -0.002(4)
N3 0.054(5) 0.056(5) 0.047(4) -0.007(4) 0.026(4) -0.002(4)
N4 0.056(6) 0.057(6) 0.158(12) -0.007(7) 0.026(7) -0.003(5)
N5 0.058(6) 0.070(7) 0.118(9) 0.004(6) 0.039(6) -0.005(5)
O1W 0.022(4) 0.052(5) 0.051(5) 0.000 0.008(4) 0.000
O2W 0.076(5) 0.072(5) 0.072(5) -0.009(4) 0.031(4) -0.018(4)
O4W 0.050(11) 0.050(11) 0.050(10) 0.000 0.024(9) 0.000
O3W 0.050(11) 0.050(11) 0.050(10) 0.000 0.024(9) 0.000

loop_
_atom_type_symbol
_atom_type_description
_atom_type_scat_dispersion_real
_atom_type_scat_dispersion_imag
_atom_type_scat_source
C C 0.0033 0.0016 'International Tables Vol C Tables 4.2.6.8 and 6.1.1.4'
H H 0.0000 0.0000 'International Tables Vol C Tables 4.2.6.8 and 6.1.1.4'
B B 0.0013 0.0007 'International Tables Vol C Tables 4.2.6.8 and 6.1.1.4'
N N 0.0061 0.0033 'International Tables Vol C Tables 4.2.6.8 and 6.1.1.4'
O O 0.0106 0.0060 'International Tables Vol C Tables 4.2.6.8 and 6.1.1.4'
V V 0.3005 0.5294 'International Tables Vol C Tables 4.2.6.8 and 6.1.1.4'

loop_
_geom_angle_atom_site_label_1
_geom_angle_atom_site_label_2
_geom_angle_atom_site_label_3
_geom_angle
_geom_angle_site_symmetry_1
_geom_angle_site_symmetry_3
O7 V3 O6 110.7(2) . .
O7 V3 O2 109.5(2) . .
O6 V3 O2 89.29(18) . .
O7 V3 O1 109.4(2) . .
O6 V3 O1 139.97(19) . .
O2 V3 O1 77.54(18) . .
O7 V3 O25 109.6(2) . 7_566
O6 V3 O25 77.48(18) . 7_566
O2 V3 O25 140.93(19) . 7_566
O1 V3 O25 89.27(18) . 7_566
O7 V3 V2 119.70(18) . .
O6 V3 V2 115.64(14) . .
O2 V3 V2 38.90(12) . .
O1 V3 V2 39.07(13) . .
O25 V3 V2 116.24(14) 7_566 .
O7 V3 V1 120.08(18) . 7_566
O6 V3 V1 38.30(13) . 7_566
O2 V3 V1 116.17(13) . 7_566
O1 V3 V1 116.51(14) . 7_566
O25 V3 V1 39.50(13) 7_566 7_566
V2 V3 V1 120.22(5) . 7_566
O9 V2 O2 107.1(2) . .
O9 V2 O1 110.9(2) . .
O2 V2 O1 77.27(18) . .
O9 V2 O4 109.2(2) . .
O2 V2 O4 90.22(18) . .
O1 V2 O4 139.93(19) . .
O9 V2 O3 111.9(2) . 7_566
O2 V2 O3 140.91(18) . 7_566
O1 V2 O3 89.25(18) . 7_566
O4 V2 O3 76.77(18) . 7_566
O9 V2 V3 119.08(18) . .
O2 V2 V3 38.82(13) . .
O1 V2 V3 38.88(13) . .
O4 V2 V3 116.26(14) . .
O3 V2 V3 116.15(13) 7_566 .
O9 V2 V1 121.68(18) . .
O2 V2 V1 116.00(13) . .
O1 V2 V1 115.27(13) . .
O4 V2 V1 38.35(13) . .
O3 V2 V1 38.99(12) 7_566 .
V3 V2 V1 119.18(4) . .
O8 V1 O6 109.8(2) . 7_566
O8 V1 O4 110.0(2) . .
O6 V1 O4 140.19(19) 7_566 .
O8 V1 O3 108.3(2) . 7_566
O6 V1 O3 90.87(18) 7_566 7_566
O4 V1 O3 76.75(18) . 7_566
O8 V1 O25 110.0(2) . .
O6 V1 O25 76.55(18) 7_566 .
O4 V1 O25 89.95(18) . .
O3 V1 O25 141.63(18) 7_566 .
O8 V1 V3 119.54(18) . 7_566
O6 V1 V3 38.14(12) 7_566 7_566
O4 V1 V3 116.75(14) . 7_566
O3 V1 V3 117.70(13) 7_566 7_566
O25 V1 V3 38.74(12) . 7_566
O8 V1 V2 119.87(18) . .
O6 V1 V2 116.50(14) 7_566 .
O4 V1 V2 38.32(13) . .
O3 V1 V2 39.00(13) 7_566 .
O25 V1 V2 116.17(14) . .
V3 V1 V2 120.59(4) 7_566 .
B5 O1 V3 129.1(4) 7_566 .
B5 O1 V2 126.1(4) 7_566 .
V3 O1 V2 102.05(19) . .
B8 O2 V3 126.1(4) . .
B8 O2 V2 128.2(4) . .
V3 O2 V2 102.27(19) . .
B10 O3 V1 128.3(4) . 7_566
B10 O3 V2 125.5(4) . 7_566
V1 O3 V2 102.01(19) 7_566 7_566
B7 O4 V2 128.0(4) . .
B7 O4 V1 125.2(4) . .
V2 O4 V1 103.33(19) . .
B9 O6 V3 126.8(4) . .
B9 O6 V1 127.3(4) . 7_566
V3 O6 V1 103.6(2) . 7_566
B1 O10 B11 128.1(6) . .
B1 O11 H11A 109.5 . .
B1 O12 H12A 109.5 . .
B2 O13 H13A 109.5 . .
B3 O14 B7 121.6(5) . .
B11 O15 B10 123.1(5) . .
B11 O15 B9 121.3(5) . .
B10 O15 B9 115.5(5) . .
B2 O16 B9 121.9(5) . .
B2 O17 B10 121.0(5) . .
B3 O18 H18A 109.5 . .
B8 O19 B9 117.0(5) . .
B3 O20 B8 122.2(5) . .
B11 O21 B7 123.3(5) . .
B11 O21 B8 122.1(5) . .
B7 O21 B8 114.3(5) . .
B5 O22 B10 116.9(5) . .
B4 O23 B5 122.7(5) . .
B11 O24 B6 121.8(5) . .
B11 O24 B5 123.0(5) . .
B6 O24 B5 115.2(5) . .
B6 O25 V3 130.1(4) . 7_566
B6 O25 V1 124.9(4) . .
V3 O25 V1 101.8(2) 7_566 .
B6 O26 B7 115.8(5) . .
B4 O27 B6 122.4(5) . .
B4 O28 H28A 109.5 . .
O11 B1 O12 112.2(8) . .
O11 B1 O10 129.5(8) . .
O12 B1 O10 118.3(8) . .
O16 B2 O17 124.6(6) . .
O16 B2 O13 116.2(6) . .
O17 B2 O13 119.2(6) . .
O20 B3 O14 123.1(6) . .
O20 B3 O18 118.2(6) . .
O14 B3 O18 118.5(6) . .
O23 B4 O27 122.6(6) . .
O23 B4 O28 119.9(6) . .
O27 B4 O28 117.5(7) . .
O22 B5 O1 113.1(6) . 7_566
O22 B5 O23 111.8(5) . .
O1 B5 O23 110.4(5) 7_566 .
O22 B5 O24 107.0(5) . .
O1 B5 O24 107.7(5) 7_566 .
O23 B5 O24 106.6(5) . .
O26 B6 O25 112.2(5) . .
O26 B6 O27 109.0(5) . .
O25 B6 O27 110.9(5) . .
O26 B6 O24 110.0(5) . .
O25 B6 O24 108.6(5) . .
O27 B6 O24 106.0(5) . .
O26 B7 O14 109.5(5) . .
O26 B7 O4 112.1(5) . .
O14 B7 O4 109.9(5) . .
O26 B7 O21 108.5(5) . .
O14 B7 O21 108.6(5) . .
O4 B7 O21 108.1(5) . .
O19 B8 O20 110.6(5) . .
O19 B8 O2 111.9(5) . .
O20 B8 O2 111.2(5) . .
O19 B8 O21 107.8(5) . .
O20 B8 O21 108.1(5) . .
O2 B8 O21 107.1(5) . .
O19 B9 O16 110.5(5) . .
O19 B9 O6 111.9(5) . .
O16 B9 O6 110.5(5) . .
O19 B9 O15 108.1(5) . .
O16 B9 O15 107.9(5) . .
O6 B9 O15 107.8(5) . .
O22 B10 O3 112.7(6) . .
O22 B10 O17 109.7(5) . .
O3 B10 O17 111.7(5) . .
O22 B10 O15 108.6(5) . .
O3 B10 O15 108.2(5) . .
O17 B10 O15 105.7(5) . .
O10 B11 O21 108.4(5) . .
O10 B11 O15 113.5(5) . .
O21 B11 O15 107.9(5) . .
O10 B11 O24 112.9(6) . .
O21 B11 O24 107.1(5) . .
O15 B11 O24 106.8(5) . .
N1 C1 C2 112.0(8) . .
N1 C1 H1D 109.2 . .
C2 C1 H1D 109.2 . .
N1 C1 H1E 109.2 . .
C2 C1 H1E 109.2 . .
H1D C1 H1E 107.9 . .
N2 C2 C1 118.1(8) . .
N2 C2 H2C 107.8 . .
C1 C2 H2C 107.8 . .
N2 C2 H2D 107.8 . .
C1 C2 H2D 107.8 . .
H2C C2 H2D 107.1 . .
N2 C3 C4 109.2(7) . .
N2 C3 H3C 109.8 . .
C4 C3 H3C 109.8 . .
N2 C3 H3D 109.8 . .
C4 C3 H3D 109.8 . .
H3C C3 H3D 108.3 . .
N3 C4 C3 108.6(7) . .
N3 C4 H4C 110.0 . .
C3 C4 H4C 110.0 . .
N3 C4 H4D 110.0 . .
C3 C4 H4D 110.0 . .
H4C C4 H4D 108.4 . .
N3 C5 C6 108.6(8) . .
N3 C5 H5D 110.0 . .
C6 C5 H5D 110.0 . .
N3 C5 H5E 110.0 . .
C6 C5 H5E 110.0 . .
H5D C5 H5E 108.3 . .
C5 C6 N4 95.0(9) . .
C5 C6 H6A 112.7 . .
N4 C6 H6A 112.7 . .
C5 C6 H6B 112.7 . .
N4 C6 H6B 112.7 . .
H6A C6 H6B 110.2 . .
N4 C7 C8 109.9(9) . .
N4 C7 H7A 109.7 . .
C8 C7 H7A 109.7 . .
N4 C7 H7B 109.7 . .
C8 C7 H7B 109.7 . .
H7A C7 H7B 108.2 . .
N5 C8 C7 102.6(9) . .
N5 C8 H8A 111.2 . .
C7 C8 H8A 111.2 . .
N5 C8 H8B 111.2 . .
C7 C8 H8B 111.2 . .
H8A C8 H8B 109.2 . .
C1 N1 H1A 109.5 . .
C1 N1 H1B 109.5 . .
H1A N1 H1B 109.5 . .
C1 N1 H1C 109.5 . .
H1A N1 H1C 109.5 . .
H1B N1 H1C 109.5 . .
C3 N2 C2 113.4(7) . .
C3 N2 H2A 108.9 . .
C2 N2 H2A 108.9 . .
C3 N2 H2B 108.9 . .
C2 N2 H2B 108.9 . .
H2A N2 H2B 107.7 . .
C5 N3 C4 112.7(7) . .
C5 N3 H3A 109.0 . .
C4 N3 H3A 109.0 . .
C5 N3 H3B 109.0 . .
C4 N3 H3B 109.0 . .
H3A N3 H3B 107.8 . .
C7 N4 C6 112.0(11) . .
C7 N4 H4A 109.2 . .
C6 N4 H4A 109.2 . .
C7 N4 H4B 109.2 . .
C6 N4 H4B 109.2 . .
H4A N4 H4B 107.9 . .
C8 N5 H5A 109.5 . .
C8 N5 H5B 109.5 . .
H5A N5 H5B 109.5 . .
C8 N5 H5C 109.5 . .
H5A N5 H5C 109.5 . .
H5B N5 H5C 109.5 . .

loop_
_geom_bond_atom_site_label_1
_geom_bond_atom_site_label_2
_geom_bond_distance
_geom_bond_site_symmetry_2
V3 O7 1.620(5) .
V3 O6 1.937(4) .
V3 O2 1.945(4) .
V3 O1 1.945(4) .
V3 O25 1.949(4) 7_566
V3 V2 3.0312(15) .
V3 V1 3.0487(16) 7_566
V2 O9 1.616(5) .
V2 O2 1.948(4) .
V2 O1 1.954(4) .
V2 O4 1.954(4) .
V2 O3 1.973(5) 7_566
V2 V1 3.0671(16) .
V1 O8 1.595(5) .
V1 O6 1.944(4) 7_566
V1 O4 1.956(4) .
V1 O3 1.973(4) 7_566
V1 O25 1.981(4) .
V1 V3 3.0487(16) 7_566
O1 B5 1.459(8) 7_566
O2 B8 1.475(8) .
O3 B10 1.460(9) .
O3 V1 1.973(4) 7_566
O3 V2 1.973(4) 7_566
O4 B7 1.462(8) .
O6 B9 1.465(8) .
O6 V1 1.944(4) 7_566
O10 B1 1.401(11) .
O10 B11 1.449(8) .
O11 B1 1.358(11) .
O11 H11A 0.8300 .
O12 B1 1.376(11) .
O12 H12A 0.8300 .
O13 B2 1.389(9) .
O13 H13A 0.8300 .
O14 B3 1.377(9) .
O14 B7 1.460(8) .
O15 B11 1.478(9) .
O15 B10 1.532(8) .
O15 B9 1.543(8) .
O16 B2 1.348(9) .
O16 B9 1.448(8) .
O17 B2 1.372(9) .
O17 B10 1.477(8) .
O18 B3 1.380(9) .
O18 H18A 0.8300 .
O19 B8 1.432(8) .
O19 B9 1.439(8) .
O20 B3 1.347(9) .
O20 B8 1.458(8) .
O21 B11 1.476(8) .
O21 B7 1.520(8) .
O21 B8 1.540(8) .
O22 B5 1.428(9) .
O22 B10 1.431(8) .
O23 B4 1.353(9) .
O23 B5 1.473(8) .
O24 B11 1.494(8) .
O24 B6 1.509(8) .
O24 B5 1.561(8) .
O25 B6 1.455(8) .
O25 V3 1.949(4) 7_566
O26 B6 1.432(8) .
O26 B7 1.441(8) .
O27 B4 1.371(9) .
O27 B6 1.479(8) .
O28 B4 1.376(9) .
O28 H28A 0.8300 .
B5 O1 1.459(8) 7_566
C1 N1 1.490(11) .
C1 C2 1.521(14) .
C1 H1D 0.9800 .
C1 H1E 0.9800 .
C2 N2 1.521(12) .
C2 H2C 0.9800 .
C2 H2D 0.9800 .
C3 N2 1.498(11) .
C3 C4 1.519(13) .
C3 H3C 0.9800 .
C3 H3D 0.9800 .
C4 N3 1.505(11) .
C4 H4C 0.9800 .
C4 H4D 0.9800 .
C5 N3 1.498(12) .
C5 C6 1.514(13) .
C5 H5D 0.9800 .
C5 H5E 0.9800 .
C6 N4 1.626(14) .
C6 H6A 0.9800 .
C6 H6B 0.9800 .
C7 N4 1.413(15) .
C7 C8 1.499(14) .
C7 H7A 0.9800 .
C7 H7B 0.9800 .
C8 N5 1.466(14) .
C8 H8A 0.9800 .
C8 H8B 0.9800 .
N1 H1A 0.9000 .
N1 H1B 0.9000 .
N1 H1C 0.9000 .
N2 H2A 0.9100 .
N2 H2B 0.9100 .
N3 H3A 0.9100 .
N3 H3B 0.9100 .
N4 H4A 0.9100 .
N4 H4B 0.9100 .
N5 H5A 0.9000 .
N5 H5B 0.9000 .
N5 H5C 0.9000 .
O4W O3W 1.76(3) 3_445
O3W O4W 1.76(3) 3
